data_7224117
loop_
_publ_author_name
'Tsitsa, Ifigenia'
'Tarushi, Alketa'
'Doukoume, Panagiota'
'Perdih, Franc'
'de Almeida, Andreia'
'Papadopoulos, Athanasios'
'Kalogiannis, Stavros'
'Casini, Angela'
'Turel, Iztok'
'Psomas, George L.'

_publ_section_title
;
 Structure and biological perspectives of metal complexes of flumequine
;
_journal_name_full 'RSC Adv.'
_journal_paper_doi 10.1039/C5RA25776J
_journal_year 2016
_chemical_formula_moiety 'C38 H33 Co F2 N5 O6, H2O'
_chemical_formula_sum 'C38 H33 Co F2 N5 O7'
_chemical_formula_weight 768.62
_chemical_name_common
;
(di(2-pyridyl)amine-N,N')-bis(flumequinato-O,O')-cobalt(II)--hydrate
;
_chemical_name_systematic
(di(2-pyridyl)amine-N,N')-bis(7-fluoro-12-methyl-4-oxo-1-azatricyclo[7.3.1.05,13]trideca-2,5,7,9(13)-tetraene-3-carboxylato-O,O')-cobalt(II)--hydrate
_space_group_IT_number 14
_symmetry_cell_setting monoclinic
_symmetry_space_group_name_Hall '-P 2yn'
_symmetry_space_group_name_H-M 'P 1 21/n 1'
_atom_sites_solution_hydrogens geom
_atom_sites_solution_primary direct
_atom_sites_solution_secondary difmap
_audit_creation_method SHELXL-97
_audit_update_record
;
2015-10-09 deposited with the CCDC.
2016-02-01 downloaded from the CCDC.
;
_cell_angle_alpha 90.00
_cell_angle_beta 101.391(8)
_cell_angle_gamma 90.00
_cell_formula_units_Z 4
_cell_length_a 11.5948(10)
_cell_length_b 24.2372(15)
_cell_length_c 12.5448(9)
_cell_measurement_reflns_used 3853
_cell_measurement_temperature 293(2)
_cell_measurement_theta_max 30.4686
_cell_measurement_theta_min 2.7932
_cell_volume 3456.0(5)
_computing_cell_refinement 'CrysAlis PRO (Agilent, 2011)'
_computing_data_collection 'CrysAlis PRO (Agilent, 2011)'
_computing_data_reduction 'CrysAlis PRO (Agilent, 2011)'
_computing_structure_refinement 'SHELXL-97 (Sheldrick, 2008)'
_computing_structure_solution 'SHELXS-97 (Sheldrick, 2008)'
_diffrn_ambient_temperature 293(2)
_diffrn_detector_area_resol_mean 10.4933
_diffrn_measured_fraction_theta_full 0.996
_diffrn_measured_fraction_theta_max 0.996
_diffrn_measurement_device_type 'SuperNova, Dual, Cu at zero, Atlas'
_diffrn_measurement_method '\w scans'
_diffrn_radiation_monochromator Mirror
_diffrn_radiation_source 'SuperNova (Mo) X-ray Source'
_diffrn_radiation_type MoK\a
_diffrn_radiation_wavelength 0.71073
_diffrn_reflns_av_R_equivalents 0.0426
_diffrn_reflns_av_sigmaI/netI 0.0603
_diffrn_reflns_limit_h_max 15
_diffrn_reflns_limit_h_min -14
_diffrn_reflns_limit_k_max 22
_diffrn_reflns_limit_k_min -31
_diffrn_reflns_limit_l_max 12
_diffrn_reflns_limit_l_min -16
_diffrn_reflns_number 18382
_diffrn_reflns_theta_full 27.48
_diffrn_reflns_theta_max 27.48
_diffrn_reflns_theta_min 2.80
_exptl_absorpt_coefficient_mu 0.567
_exptl_absorpt_correction_T_max 0.9722
_exptl_absorpt_correction_T_min 0.9455
_exptl_absorpt_correction_type multi-scan
_exptl_absorpt_process_details '(CrysAlis PRO; Agilent, 2011)'
_exptl_crystal_colour orange
_exptl_crystal_density_diffrn 1.477
_exptl_crystal_density_method 'not measured'
_exptl_crystal_description prism
_exptl_crystal_F_000 1588
_exptl_crystal_size_max 0.10
_exptl_crystal_size_mid 0.10
_exptl_crystal_size_min 0.05
_refine_diff_density_max 0.993
_refine_diff_density_min -0.440
_refine_diff_density_rms 0.070
_refine_ls_extinction_method none
_refine_ls_goodness_of_fit_ref 1.035
_refine_ls_hydrogen_treatment constr
_refine_ls_matrix_type full
_refine_ls_number_parameters 491
_refine_ls_number_reflns 7890
_refine_ls_number_restraints 0
_refine_ls_restrained_S_all 1.035
_refine_ls_R_factor_all 0.1013
_refine_ls_R_factor_gt 0.0655
_refine_ls_shift/su_max 0.001
_refine_ls_shift/su_mean 0.000
_refine_ls_structure_factor_coef Fsqd
_refine_ls_weighting_details 'calc w=1/[\s^2^(Fo^2^)+(0.0842P)^2^+2.6460P] where P=(Fo^2^+2Fc^2^)/3'
_refine_ls_weighting_scheme calc
_refine_ls_wR_factor_gt 0.1676
_refine_ls_wR_factor_ref 0.1914
_reflns_number_gt 5212
_reflns_number_total 7890
_reflns_threshold_expression >2\s(I)
_cod_data_source_file c5ra25776j2.cif
_cod_data_source_block 4
_cod_original_cell_volume 3456.0(4)
_cod_original_sg_symbol_H-M 'P 21/n'
_cod_database_code 7224117

loop_
_symmetry_equiv_pos_as_xyz
'x, y, z'
'-x+1/2, y+1/2, -z+1/2'
'-x, -y, -z'
'x-1/2, -y-1/2, z-1/2'

loop_
_atom_site_label
_atom_site_type_symbol
_atom_site_fract_x
_atom_site_fract_y
_atom_site_fract_z
_atom_site_U_iso_or_equiv
_atom_site_adp_type
_atom_site_occupancy
_atom_site_symmetry_multiplicity
_atom_site_calc_flag
_atom_site_refinement_flags
_atom_site_disorder_assembly
_atom_site_disorder_group
Co1 Co 0.67930(4) 0.051347(18) 0.81762(4) 0.04006(17) Uani 1 1 d . . .
F1 F 0.8817(3) 0.30888(11) 0.9568(2) 0.0836(9) Uani 1 1 d . . .
F2 F 0.8201(3) 0.19575(13) 0.4124(2) 0.0834(9) Uani 1 1 d . . .
N1 N 0.5488(3) -0.00976(13) 0.7743(3) 0.0482(8) Uani 1 1 d . . .
N2 N 0.7392(3) 0.00468(11) 0.9599(2) 0.0427(7) Uani 1 1 d . . .
N3 N 0.5665(3) -0.04752(12) 0.9500(3) 0.0473(8) Uani 1 1 d . . .
H3A H 0.5280 -0.0661 0.9899 0.057 Uiso 1 1 calc R . .
N4 N 1.0308(3) 0.16776(13) 0.6712(2) 0.0471(8) Uani 1 1 d . . .
N5 N 0.5833(3) 0.26972(12) 0.7222(3) 0.0501(8) Uani 1 1 d . . .
O1 O 0.7924(3) 0.01539(10) 0.7350(2) 0.0530(7) Uani 1 1 d . . .
O2 O 0.8848(4) 0.01932(15) 0.5980(3) 0.1011(15) Uani 1 1 d . . .
O3 O 0.8078(2) 0.11247(10) 0.8618(2) 0.0450(6) Uani 1 1 d . . .
O4 O 0.5646(2) 0.09535(10) 0.8901(2) 0.0478(6) Uani 1 1 d . . .
O5 O 0.4569(3) 0.16523(12) 0.9241(3) 0.0741(10) Uani 1 1 d . . .
O6 O 0.6223(2) 0.10383(10) 0.6806(2) 0.0446(6) Uani 1 1 d . . .
C1 C 0.8563(4) 0.03972(16) 0.6793(3) 0.0508(10) Uani 1 1 d . . .
C2 C 0.9039(3) 0.09618(14) 0.7137(3) 0.0399(8) Uani 1 1 d . . .
C3 C 0.9839(3) 0.11782(16) 0.6571(3) 0.0442(8) Uani 1 1 d . . .
H3 H 1.0069 0.0955 0.6047 0.053 Uiso 1 1 calc R . .
C4 C 0.8736(3) 0.12791(14) 0.7982(3) 0.0370(7) Uani 1 1 d . . .
C5 C 0.9195(3) 0.18434(14) 0.8094(3) 0.0402(8) Uani 1 1 d . . .
C6 C 0.8808(3) 0.22020(16) 0.8819(3) 0.0468(9) Uani 1 1 d . . .
H6 H 0.8300 0.2080 0.9258 0.056 Uiso 1 1 calc R . .
C7 C 0.9191(4) 0.27335(17) 0.8870(3) 0.0570(11) Uani 1 1 d . . .
C8 C 0.9919(4) 0.29338(19) 0.8226(4) 0.0644(12) Uani 1 1 d . . .
H8 H 1.0144 0.3303 0.8278 0.077 Uiso 1 1 calc R . .
C9 C 1.0318(4) 0.25940(18) 0.7507(3) 0.0577(11) Uani 1 1 d . . .
C10 C 0.9958(3) 0.20378(15) 0.7446(3) 0.0427(8) Uani 1 1 d . . .
C11 C 1.1128(6) 0.2799(2) 0.6785(5) 0.0914(19) Uani 1 1 d . . .
H11A H 1.1928 0.2807 0.7198 0.110 Uiso 1 1 calc R . .
H11B H 1.0908 0.3172 0.6552 0.110 Uiso 1 1 calc R . .
C12 C 1.1074(7) 0.2435(3) 0.5796(6) 0.115(2) Uani 1 1 d . . .
H12A H 1.0319 0.2484 0.5311 0.138 Uiso 1 1 calc R . .
H12B H 1.1683 0.2548 0.5411 0.138 Uiso 1 1 calc R . .
C13 C 1.1237(4) 0.1842(2) 0.6096(4) 0.0607(11) Uani 1 1 d . . .
H13 H 1.1116 0.1626 0.5422 0.073 Uiso 1 1 calc R . .
C14 C 1.2397(6) 0.1705(6) 0.6730(8) 0.217(7) Uani 1 1 d . . .
H14A H 1.2679 0.2005 0.7211 0.325 Uiso 1 1 calc R . .
H14B H 1.2932 0.1643 0.6248 0.325 Uiso 1 1 calc R . .
H14C H 1.2343 0.1378 0.7148 0.325 Uiso 1 1 calc R . .
C15 C 0.5249(3) 0.14381(15) 0.8716(3) 0.0449(9) Uani 1 1 d . . .
C16 C 0.5616(3) 0.17702(14) 0.7826(3) 0.0407(8) Uani 1 1 d . . .
C17 C 0.5463(4) 0.23299(15) 0.7870(3) 0.0470(9) Uani 1 1 d . . .
H17 H 0.5069 0.2464 0.8393 0.056 Uiso 1 1 calc R . .
C18 C 0.6095(3) 0.15464(14) 0.6966(3) 0.0384(8) Uani 1 1 d . . .
C19 C 0.6514(3) 0.19467(15) 0.6261(3) 0.0402(8) Uani 1 1 d . . .
C20 C 0.7108(3) 0.17588(17) 0.5460(3) 0.0481(9) Uani 1 1 d . . .
H20 H 0.7167 0.1384 0.5326 0.058 Uiso 1 1 calc R . .
C21 C 0.7596(4) 0.2139(2) 0.4884(3) 0.0602(11) Uani 1 1 d . . .
C22 C 0.7501(4) 0.2703(2) 0.5027(4) 0.0647(12) Uani 1 1 d . . .
H22 H 0.7853 0.2948 0.4617 0.078 Uiso 1 1 calc R . .
C23 C 0.6892(4) 0.28983(18) 0.5769(4) 0.0584(11) Uani 1 1 d . . .
C24 C 0.6402(3) 0.25155(15) 0.6407(3) 0.0463(9) Uani 1 1 d . . .
C25 C 0.6780(6) 0.3511(2) 0.5965(5) 0.0886(17) Uani 1 1 d . . .
H25A H 0.6118 0.3656 0.5444 0.106 Uiso 1 1 calc R . .
H25B H 0.7484 0.3697 0.5847 0.106 Uiso 1 1 calc R . .
C26 C 0.6600(6) 0.3635(2) 0.7125(5) 0.0919(18) Uani 1 1 d . . .
H26A H 0.7316 0.3551 0.7643 0.110 Uiso 1 1 calc R . .
H26B H 0.6429 0.4024 0.7188 0.110 Uiso 1 1 calc R . .
C27 C 0.5607(4) 0.32972(16) 0.7377(4) 0.0613(11) Uani 1 1 d . . .
H27 H 0.5593 0.3352 0.8148 0.074 Uiso 1 1 calc R . .
C28 C 0.4405(5) 0.3446(2) 0.6739(5) 0.0926(18) Uani 1 1 d . . .
H28A H 0.4419 0.3445 0.5976 0.139 Uiso 1 1 calc R . .
H28B H 0.4191 0.3807 0.6949 0.139 Uiso 1 1 calc R . .
H28C H 0.3840 0.3181 0.6884 0.139 Uiso 1 1 calc R . .
C29 C 0.4880(5) -0.0086(2) 0.6718(4) 0.0761(15) Uani 1 1 d . . .
H29 H 0.5181 0.0123 0.6214 0.091 Uiso 1 1 calc R . .
C30 C 0.3838(5) -0.0363(2) 0.6364(4) 0.0864(18) Uani 1 1 d . . .
H30 H 0.3438 -0.0340 0.5646 0.104 Uiso 1 1 calc R . .
C31 C 0.3414(4) -0.06739(19) 0.7117(4) 0.0697(13) Uani 1 1 d . . .
H31 H 0.2710 -0.0865 0.6910 0.084 Uiso 1 1 calc R . .
C32 C 0.4013(4) -0.07052(16) 0.8157(4) 0.0531(10) Uani 1 1 d . . .
H32 H 0.3725 -0.0915 0.8667 0.064 Uiso 1 1 calc R . .
C33 C 0.5072(3) -0.04164(14) 0.8449(3) 0.0423(8) Uani 1 1 d . . .
C34 C 0.6745(3) -0.02999(14) 1.0051(3) 0.0404(8) Uani 1 1 d . . .
C35 C 0.7137(4) -0.04977(16) 1.1114(3) 0.0551(10) Uani 1 1 d . . .
H35 H 0.6665 -0.0735 1.1423 0.066 Uiso 1 1 calc R . .
C36 C 0.8203(4) -0.03431(19) 1.1688(4) 0.0623(11) Uani 1 1 d . . .
H36 H 0.8460 -0.0464 1.2399 0.075 Uiso 1 1 calc R . .
C37 C 0.8897(4) -0.00052(18) 1.1205(4) 0.0667(13) Uani 1 1 d . . .
H37 H 0.9645 0.0096 1.1572 0.080 Uiso 1 1 calc R . .
C38 C 0.8473(4) 0.01779(18) 1.0185(4) 0.0616(11) Uani 1 1 d . . .
H38 H 0.8949 0.0408 0.9865 0.074 Uiso 1 1 calc R . .
O7A O 0.9560(6) 0.0664(2) 0.4061(4) 0.103(2) Uani 0.724(9) 1 d P A 1
O7B O 0.7772(18) -0.0782(6) 0.5127(17) 0.146(9) Uani 0.276(9) 1 d P A 2

loop_
_atom_site_aniso_label
_atom_site_aniso_U_11
_atom_site_aniso_U_22
_atom_site_aniso_U_33
_atom_site_aniso_U_23
_atom_site_aniso_U_13
_atom_site_aniso_U_12
Co1 0.0439(3) 0.0320(3) 0.0484(3) 0.0042(2) 0.0191(2) -0.0061(2)
F1 0.099(2) 0.0591(16) 0.101(2) -0.0300(15) 0.0382(18) -0.0136(15)
F2 0.092(2) 0.100(2) 0.0711(17) 0.0144(15) 0.0477(16) -0.0061(17)
N1 0.055(2) 0.0427(17) 0.0488(18) 0.0031(14) 0.0133(15) -0.0134(15)
N2 0.0434(18) 0.0336(15) 0.0533(17) 0.0093(13) 0.0146(14) -0.0025(13)
N3 0.0434(18) 0.0446(18) 0.0581(19) 0.0134(14) 0.0206(15) -0.0098(14)
N4 0.0428(18) 0.0544(19) 0.0473(17) 0.0067(15) 0.0163(14) -0.0098(15)
N5 0.059(2) 0.0343(16) 0.0601(19) 0.0073(14) 0.0203(17) -0.0030(14)
O1 0.0585(17) 0.0338(13) 0.0739(18) -0.0012(13) 0.0307(15) -0.0063(12)
O2 0.137(4) 0.074(2) 0.119(3) -0.044(2) 0.092(3) -0.040(2)
O3 0.0499(16) 0.0429(14) 0.0473(14) 0.0024(11) 0.0219(12) -0.0098(11)
O4 0.0504(16) 0.0418(14) 0.0589(15) 0.0143(12) 0.0297(13) 0.0016(12)
O5 0.092(3) 0.0496(17) 0.101(2) 0.0065(17) 0.069(2) 0.0060(16)
O6 0.0530(16) 0.0367(13) 0.0477(14) 0.0033(11) 0.0188(12) -0.0050(11)
C1 0.055(2) 0.042(2) 0.061(2) -0.0058(18) 0.026(2) -0.0006(18)
C2 0.0378(19) 0.0387(18) 0.0463(19) 0.0044(15) 0.0158(16) -0.0015(15)
C3 0.041(2) 0.048(2) 0.046(2) 0.0033(16) 0.0142(16) -0.0014(16)
C4 0.0328(18) 0.0416(18) 0.0376(17) 0.0059(15) 0.0092(14) -0.0047(14)
C5 0.039(2) 0.0425(19) 0.0390(18) 0.0046(15) 0.0077(15) -0.0061(15)
C6 0.044(2) 0.051(2) 0.046(2) -0.0029(17) 0.0116(17) -0.0110(17)
C7 0.065(3) 0.049(2) 0.058(2) -0.010(2) 0.013(2) -0.008(2)
C8 0.071(3) 0.050(2) 0.071(3) -0.002(2) 0.012(2) -0.020(2)
C9 0.059(3) 0.053(2) 0.061(2) 0.006(2) 0.013(2) -0.022(2)
C10 0.042(2) 0.048(2) 0.0376(18) 0.0058(16) 0.0066(15) -0.0110(16)
C11 0.122(5) 0.074(3) 0.094(4) -0.009(3) 0.058(4) -0.052(3)
C12 0.127(6) 0.112(5) 0.126(5) 0.024(4) 0.071(5) -0.031(4)
C13 0.056(3) 0.073(3) 0.060(2) 0.009(2) 0.030(2) -0.019(2)
C14 0.060(5) 0.410(18) 0.190(9) 0.170(11) 0.049(5) 0.011(7)
C15 0.048(2) 0.0367(19) 0.056(2) 0.0036(17) 0.0248(18) -0.0056(16)
C16 0.041(2) 0.0351(18) 0.050(2) 0.0051(15) 0.0203(16) -0.0041(15)
C17 0.052(2) 0.040(2) 0.053(2) 0.0029(17) 0.0187(18) -0.0024(17)
C18 0.0358(19) 0.0375(19) 0.0434(18) 0.0078(15) 0.0114(15) -0.0038(14)
C19 0.0372(19) 0.0427(19) 0.0415(18) 0.0087(15) 0.0098(15) -0.0047(15)
C20 0.047(2) 0.054(2) 0.0434(19) 0.0105(17) 0.0089(17) -0.0030(18)
C21 0.057(3) 0.081(3) 0.047(2) 0.016(2) 0.0211(19) -0.005(2)
C22 0.065(3) 0.069(3) 0.064(3) 0.028(2) 0.020(2) -0.014(2)
C23 0.056(3) 0.052(2) 0.068(3) 0.020(2) 0.015(2) -0.0111(19)
C24 0.044(2) 0.041(2) 0.054(2) 0.0124(17) 0.0102(17) -0.0082(16)
C25 0.105(5) 0.052(3) 0.117(5) 0.026(3) 0.043(4) -0.013(3)
C26 0.098(5) 0.051(3) 0.125(5) 0.009(3) 0.018(4) -0.017(3)
C27 0.083(3) 0.0316(19) 0.070(3) 0.0038(19) 0.016(2) 0.001(2)
C28 0.094(4) 0.060(3) 0.125(5) 0.009(3) 0.027(4) 0.015(3)
C29 0.099(4) 0.074(3) 0.053(3) 0.005(2) 0.009(3) -0.043(3)
C30 0.099(4) 0.079(3) 0.068(3) 0.008(3) -0.015(3) -0.039(3)
C31 0.059(3) 0.054(3) 0.093(3) -0.003(2) 0.006(3) -0.019(2)
C32 0.052(2) 0.0376(19) 0.072(3) 0.0051(19) 0.017(2) -0.0077(18)
C33 0.047(2) 0.0288(17) 0.056(2) -0.0008(15) 0.0206(18) -0.0023(14)
C34 0.042(2) 0.0296(16) 0.055(2) 0.0044(15) 0.0206(16) 0.0051(15)
C35 0.055(3) 0.052(2) 0.062(2) 0.020(2) 0.020(2) -0.0004(19)
C36 0.060(3) 0.061(3) 0.062(3) 0.021(2) 0.003(2) 0.001(2)
C37 0.054(3) 0.057(3) 0.081(3) 0.019(2) -0.005(2) -0.008(2)
C38 0.050(3) 0.056(2) 0.077(3) 0.023(2) 0.008(2) -0.013(2)
O7A 0.144(6) 0.104(4) 0.061(3) 0.001(3) 0.023(3) 0.041(4)
O7B 0.160(19) 0.054(9) 0.22(2) -0.069(11) 0.013(15) -0.018(10)

loop_
_atom_type_symbol
_atom_type_description
_atom_type_scat_dispersion_real
_atom_type_scat_dispersion_imag
_atom_type_scat_source
C C 0.0033 0.0016 'International Tables Vol C Tables 4.2.6.8 and 6.1.1.4'
H H 0.0000 0.0000 'International Tables Vol C Tables 4.2.6.8 and 6.1.1.4'
N N 0.0061 0.0033 'International Tables Vol C Tables 4.2.6.8 and 6.1.1.4'
O O 0.0106 0.0060 'International Tables Vol C Tables 4.2.6.8 and 6.1.1.4'
F F 0.0171 0.0103 'International Tables Vol C Tables 4.2.6.8 and 6.1.1.4'
Co Co 0.3494 0.9721 'International Tables Vol C Tables 4.2.6.8 and 6.1.1.4'

loop_
_geom_angle_atom_site_label_1
_geom_angle_atom_site_label_2
_geom_angle_atom_site_label_3
_geom_angle
O1 Co1 O4 173.55(10)
O1 Co1 O3 86.61(10)
O4 Co1 O3 90.27(10)
O1 Co1 N1 94.02(12)
O4 Co1 N1 89.11(12)
O3 Co1 N1 179.37(12)
O1 Co1 N2 93.67(12)
O4 Co1 N2 92.14(11)
O3 Co1 N2 93.27(11)
N1 Co1 N2 86.63(12)
O1 Co1 O6 88.47(11)
O4 Co1 O6 85.56(10)
O3 Co1 O6 83.27(10)
N1 Co1 O6 96.79(11)
N2 Co1 O6 175.83(11)
C33 N1 C29 117.3(4)
C33 N1 Co1 124.7(3)
C29 N1 Co1 116.6(3)
C34 N2 C38 117.1(3)
C34 N2 Co1 125.5(3)
C38 N2 Co1 116.5(2)
C33 N3 C34 133.4(3)
C33 N3 H3A 113.3
C34 N3 H3A 113.3
C3 N4 C10 119.9(3)
C3 N4 C13 119.5(3)
C10 N4 C13 120.6(3)
C17 N5 C24 119.5(3)
C17 N5 C27 119.0(3)
C24 N5 C27 121.5(3)
C1 O1 Co1 126.4(2)
C4 O3 Co1 121.9(2)
C15 O4 Co1 130.1(2)
C18 O6 Co1 118.7(2)
O2 C1 O1 123.6(4)
O2 C1 C2 117.2(4)
O1 C1 C2 119.2(3)
C3 C2 C4 118.2(3)
C3 C2 C1 116.4(3)
C4 C2 C1 125.4(3)
N4 C3 C2 125.4(4)
N4 C3 H3 117.3
C2 C3 H3 117.3
O3 C4 C2 125.7(3)
O3 C4 C5 118.0(3)
C2 C4 C5 116.2(3)
C6 C5 C10 119.5(3)
C6 C5 C4 119.1(3)
C10 C5 C4 121.3(3)
C7 C6 C5 118.4(4)
C7 C6 H6 120.8
C5 C6 H6 120.8
F1 C7 C6 119.2(4)
F1 C7 C8 117.9(4)
C6 C7 C8 122.9(4)
C7 C8 C9 120.3(4)
C7 C8 H8 119.8
C9 C8 H8 119.8
C8 C9 C10 118.5(4)
C8 C9 C11 121.9(4)
C10 C9 C11 119.6(4)
N4 C10 C5 118.4(3)
N4 C10 C9 121.1(3)
C5 C10 C9 120.4(4)
C9 C11 C12 111.8(4)
C9 C11 H11A 109.3
C12 C11 H11A 109.3
C9 C11 H11B 109.3
C12 C11 H11B 109.3
H11A C11 H11B 107.9
C13 C12 C11 111.9(5)
C13 C12 H12A 109.2
C11 C12 H12A 109.2
C13 C12 H12B 109.2
C11 C12 H12B 109.2
H12A C12 H12B 107.9
C14 C13 C12 114.4(7)
C14 C13 N4 109.7(4)
C12 C13 N4 108.6(4)
C14 C13 H13 108.0
C12 C13 H13 108.0
N4 C13 H13 108.0
C13 C14 H14A 109.5
C13 C14 H14B 109.5
H14A C14 H14B 109.5
C13 C14 H14C 109.5
H14A C14 H14C 109.5
H14B C14 H14C 109.5
O5 C15 O4 122.6(3)
O5 C15 C16 118.3(3)
O4 C15 C16 119.1(3)
C17 C16 C18 118.8(3)
C17 C16 C15 116.3(3)
C18 C16 C15 124.9(3)
N5 C17 C16 125.3(4)
N5 C17 H17 117.3
C16 C17 H17 117.3
O6 C18 C16 124.8(3)
O6 C18 C19 119.3(3)
C16 C18 C19 115.8(3)
C24 C19 C20 119.0(3)
C24 C19 C18 121.7(3)
C20 C19 C18 119.2(3)
C21 C20 C19 118.4(4)
C21 C20 H20 120.8
C19 C20 H20 120.8
C20 C21 F2 118.5(4)
C20 C21 C22 123.1(4)
F2 C21 C22 118.3(4)
C23 C22 C21 119.8(4)
C23 C22 H22 120.1
C21 C22 H22 120.1
C22 C23 C24 118.7(4)
C22 C23 C25 121.7(4)
C24 C23 C25 119.6(4)
N5 C24 C19 118.5(3)
N5 C24 C23 120.6(4)
C19 C24 C23 120.9(4)
C23 C25 C26 112.1(4)
C23 C25 H25A 109.2
C26 C25 H25A 109.2
C23 C25 H25B 109.2
C26 C25 H25B 109.2
H25A C25 H25B 107.9
C27 C26 C25 110.3(5)
C27 C26 H26A 109.6
C25 C26 H26A 109.6
C27 C26 H26B 109.6
C25 C26 H26B 109.6
H26A C26 H26B 108.1
C26 C27 N5 110.0(4)
C26 C27 C28 115.2(4)
N5 C27 C28 109.3(4)
C26 C27 H27 107.3
N5 C27 H27 107.3
C28 C27 H27 107.3
C27 C28 H28A 109.5
C27 C28 H28B 109.5
H28A C28 H28B 109.5
C27 C28 H28C 109.5
H28A C28 H28C 109.5
H28B C28 H28C 109.5
N1 C29 C30 124.2(4)
N1 C29 H29 117.9
C30 C29 H29 117.9
C31 C30 C29 117.1(5)
C31 C30 H30 121.4
C29 C30 H30 121.4
C32 C31 C30 120.6(4)
C32 C31 H31 119.7
C30 C31 H31 119.7
C31 C32 C33 118.8(4)
C31 C32 H32 120.6
C33 C32 H32 120.6
N1 C33 N3 121.4(3)
N1 C33 C32 122.0(4)
N3 C33 C32 116.6(3)
N2 C34 N3 121.2(3)
N2 C34 C35 121.1(4)
N3 C34 C35 117.7(3)
C36 C35 C34 120.0(4)
C36 C35 H35 120.0
C34 C35 H35 120.0
C35 C36 C37 119.0(4)
C35 C36 H36 120.5
C37 C36 H36 120.5
C38 C37 C36 118.6(4)
C38 C37 H37 120.7
C36 C37 H37 120.7
C37 C38 N2 124.0(4)
C37 C38 H38 118.0
N2 C38 H38 118.0

loop_
_geom_bond_atom_site_label_1
_geom_bond_atom_site_label_2
_geom_bond_distance
Co1 O1 2.023(3)
Co1 O4 2.052(2)
Co1 O3 2.097(2)
Co1 N1 2.110(3)
Co1 N2 2.112(3)
Co1 O6 2.136(2)
F1 C7 1.359(5)
F2 C21 1.363(5)
N1 C33 1.336(5)
N1 C29 1.338(6)
N2 C34 1.326(4)
N2 C38 1.359(5)
N3 C33 1.369(5)
N3 C34 1.373(5)
N3 H3A 0.8600
N4 C3 1.325(5)
N4 C10 1.386(5)
N4 C13 1.499(5)
N5 C17 1.332(5)
N5 C24 1.393(5)
N5 C27 1.497(5)
O1 C1 1.260(5)
O2 C1 1.236(5)
O3 C4 1.264(4)
O4 C15 1.266(4)
O5 C15 1.237(4)
O6 C18 1.261(4)
C1 C2 1.506(5)
C2 C3 1.378(5)
C2 C4 1.409(5)
C3 H3 0.9300
C4 C5 1.464(5)
C5 C6 1.395(5)
C5 C10 1.396(5)
C6 C7 1.360(5)
C6 H6 0.9300
C7 C8 1.367(6)
C8 C9 1.368(6)
C8 H8 0.9300
C9 C10 1.409(5)
C9 C11 1.510(6)
C11 C12 1.513(8)
C11 H11A 0.9700
C11 H11B 0.9700
C12 C13 1.489(8)
C12 H12A 0.9700
C12 H12B 0.9700
C13 C14 1.460(9)
C13 H13 0.9800
C14 H14A 0.9600
C14 H14B 0.9600
C14 H14C 0.9600
C15 C16 1.504(5)
C16 C17 1.371(5)
C16 C18 1.416(5)
C17 H17 0.9300
C18 C19 1.459(5)
C19 C24 1.400(5)
C19 C20 1.401(5)
C20 C21 1.362(5)
C20 H20 0.9300
C21 C22 1.386(6)
C22 C23 1.360(6)
C22 H22 0.9300
C23 C24 1.415(5)
C23 C25 1.514(7)
C25 C26 1.540(8)
C25 H25A 0.9700
C25 H25B 0.9700
C26 C27 1.497(7)
C26 H26A 0.9700
C26 H26B 0.9700
C27 C28 1.508(7)
C27 H27 0.9800
C28 H28A 0.9600
C28 H28B 0.9600
C28 H28C 0.9600
C29 C30 1.377(7)
C29 H29 0.9300
C30 C31 1.373(7)
C30 H30 0.9300
C31 C32 1.354(6)
C31 H31 0.9300
C32 C33 1.398(5)
C32 H32 0.9300
C34 C35 1.406(5)
C35 C36 1.355(6)
C35 H35 0.9300
C36 C37 1.370(6)
C36 H36 0.9300
C37 C38 1.352(6)
C37 H37 0.9300
C38 H38 0.9300

loop_
_geom_hbond_atom_site_label_D
_geom_hbond_atom_site_label_H
_geom_hbond_atom_site_label_A
_geom_hbond_distance_DH
_geom_hbond_distance_HA
_geom_hbond_distance_DA
_geom_hbond_angle_DHA
_geom_hbond_site_symmetry_A
N3 H3A O4 0.86 2.14 2.980(4) 167.0 3_657

loop_
_geom_torsion_atom_site_label_1
_geom_torsion_atom_site_label_2
_geom_torsion_atom_site_label_3
_geom_torsion_atom_site_label_4
_geom_torsion
O1 Co1 N1 C33 119.7(3)
O4 Co1 N1 C33 -65.9(3)
N2 Co1 N1 C33 26.3(3)
O6 Co1 N1 C33 -151.3(3)
O1 Co1 N1 C29 -74.3(4)
O4 Co1 N1 C29 100.1(4)
N2 Co1 N1 C29 -167.7(4)
O6 Co1 N1 C29 14.7(4)
O1 Co1 N2 C34 -118.5(3)
O4 Co1 N2 C34 64.3(3)
O3 Co1 N2 C34 154.7(3)
N1 Co1 N2 C34 -24.7(3)
O1 Co1 N2 C38 72.2(3)
O4 Co1 N2 C38 -105.0(3)
O3 Co1 N2 C38 -14.6(3)
N1 Co1 N2 C38 166.0(3)
O3 Co1 O1 C1 -40.2(3)
N1 Co1 O1 C1 139.8(3)
N2 Co1 O1 C1 -133.3(3)
O6 Co1 O1 C1 43.1(3)
O1 Co1 O3 C4 34.6(3)
O4 Co1 O3 C4 -139.7(3)
N2 Co1 O3 C4 128.1(3)
O6 Co1 O3 C4 -54.2(3)
O3 Co1 O4 C15 58.8(3)
N1 Co1 O4 C15 -121.3(3)
N2 Co1 O4 C15 152.1(3)
O6 Co1 O4 C15 -24.5(3)
O1 Co1 O6 C18 -135.3(3)
O4 Co1 O6 C18 42.2(3)
O3 Co1 O6 C18 -48.6(3)
N1 Co1 O6 C18 130.8(3)
Co1 O1 C1 O2 -148.8(4)
Co1 O1 C1 C2 32.9(5)
O2 C1 C2 C3 -5.8(6)
O1 C1 C2 C3 172.7(4)
O2 C1 C2 C4 174.5(4)
O1 C1 C2 C4 -7.1(6)
C10 N4 C3 C2 -3.0(6)
C13 N4 C3 C2 175.4(4)
C4 C2 C3 N4 -4.0(6)
C1 C2 C3 N4 176.2(4)
Co1 O3 C4 C2 -25.2(5)
Co1 O3 C4 C5 152.2(2)
C3 C2 C4 O3 -175.2(3)
C1 C2 C4 O3 4.6(6)
C3 C2 C4 C5 7.3(5)
C1 C2 C4 C5 -172.9(3)
O3 C4 C5 C6 -5.9(5)
C2 C4 C5 C6 171.8(3)
O3 C4 C5 C10 177.8(3)
C2 C4 C5 C10 -4.5(5)
C10 C5 C6 C7 0.0(6)
C4 C5 C6 C7 -176.3(4)
C5 C6 C7 F1 179.6(4)
C5 C6 C7 C8 1.3(7)
F1 C7 C8 C9 -179.8(4)
C6 C7 C8 C9 -1.4(7)
C7 C8 C9 C10 0.2(7)
C7 C8 C9 C11 -179.7(5)
C3 N4 C10 C5 5.9(5)
C13 N4 C10 C5 -172.5(3)
C3 N4 C10 C9 -171.3(4)
C13 N4 C10 C9 10.3(6)
C6 C5 C10 N4 -178.4(3)
C4 C5 C10 N4 -2.1(5)
C6 C5 C10 C9 -1.2(6)
C4 C5 C10 C9 175.1(4)
C8 C9 C10 N4 178.2(4)
C11 C9 C10 N4 -1.8(7)
C8 C9 C10 C5 1.1(6)
C11 C9 C10 C5 -179.0(4)
C8 C9 C11 C12 -158.0(6)
C10 C9 C11 C12 22.0(8)
C9 C11 C12 C13 -50.9(8)
C11 C12 C13 C14 -65.3(7)
C11 C12 C13 N4 57.6(7)
C3 N4 C13 C14 -90.6(8)
C10 N4 C13 C14 87.8(8)
C3 N4 C13 C12 143.6(5)
C10 N4 C13 C12 -38.0(6)
Co1 O4 C15 O5 -178.7(3)
Co1 O4 C15 C16 1.1(5)
O5 C15 C16 C17 18.8(6)
O4 C15 C16 C17 -161.0(4)
O5 C15 C16 C18 -161.0(4)
O4 C15 C16 C18 19.2(6)
C24 N5 C17 C16 1.6(6)
C27 N5 C17 C16 -179.5(4)
C18 C16 C17 N5 -6.9(6)
C15 C16 C17 N5 173.3(4)
Co1 O6 C18 C16 -39.6(5)
Co1 O6 C18 C19 137.2(3)
C17 C16 C18 O6 -176.2(4)
C15 C16 C18 O6 3.6(6)
C17 C16 C18 C19 6.9(5)
C15 C16 C18 C19 -173.3(3)
O6 C18 C19 C24 -179.5(3)
C16 C18 C19 C24 -2.5(5)
O6 C18 C19 C20 -3.5(5)
C16 C18 C19 C20 173.6(3)
C24 C19 C20 C21 2.6(6)
C18 C19 C20 C21 -173.5(4)
C19 C20 C21 F2 178.3(3)
C19 C20 C21 C22 -2.1(7)
C20 C21 C22 C23 -0.3(7)
F2 C21 C22 C23 179.3(4)
C21 C22 C23 C24 2.2(7)
C21 C22 C23 C25 179.1(5)
C17 N5 C24 C19 3.1(6)
C27 N5 C24 C19 -175.7(4)
C17 N5 C24 C23 -174.6(4)
C27 N5 C24 C23 6.6(6)
C20 C19 C24 N5 -178.5(3)
C18 C19 C24 N5 -2.5(6)
C20 C19 C24 C23 -0.9(6)
C18 C19 C24 C23 175.2(4)
C22 C23 C24 N5 176.1(4)
C25 C23 C24 N5 -1.0(7)
C22 C23 C24 C19 -1.6(6)
C25 C23 C24 C19 -178.6(4)
C22 C23 C25 C26 -153.0(5)
C24 C23 C25 C26 23.9(7)
C23 C25 C26 C27 -51.8(7)
C25 C26 C27 N5 56.2(6)
C25 C26 C27 C28 -67.9(6)
C17 N5 C27 C26 146.2(4)
C24 N5 C27 C26 -35.0(6)
C17 N5 C27 C28 -86.4(5)
C24 N5 C27 C28 92.5(5)
C33 N1 C29 C30 2.7(8)
Co1 N1 C29 C30 -164.4(5)
N1 C29 C30 C31 -0.8(9)
C29 C30 C31 C32 -0.5(9)
C30 C31 C32 C33 -0.2(7)
C29 N1 C33 N3 176.8(4)
Co1 N1 C33 N3 -17.3(5)
C29 N1 C33 C32 -3.4(6)
Co1 N1 C33 C32 162.6(3)
C34 N3 C33 N1 -6.3(6)
C34 N3 C33 C32 173.8(4)
C31 C32 C33 N1 2.2(6)
C31 C32 C33 N3 -177.9(4)
C38 N2 C34 N3 -177.0(4)
Co1 N2 C34 N3 13.8(5)
C38 N2 C34 C35 3.4(5)
Co1 N2 C34 C35 -165.8(3)
C33 N3 C34 N2 8.3(6)
C33 N3 C34 C35 -172.2(4)
N2 C34 C35 C36 -1.3(6)
N3 C34 C35 C36 179.2(4)
C34 C35 C36 C37 -1.7(7)
C35 C36 C37 C38 2.4(7)
C36 C37 C38 N2 -0.1(8)
C34 N2 C38 C37 -2.8(6)
Co1 N2 C38 C37 167.4(4)
